data_1010115
loop_
_publ_author_name
'West, C D'

_publ_section_title
;
Crystal Structures of Hydrated Compounds. II. Structure Type Mg (Cl
O~4~)~2~ (H~2~ O)~6~
;
_journal_coden_ASTM ZEKGAX
_journal_name_full
;
Zeitschrift fuer Kristallographie, Kristallgeometrie, Kristallphysik,
Kristallchemie (-144,1977)
;
_journal_page_first 480
_journal_page_last 493
_journal_volume 91
_journal_year 1935
_chemical_formula_structural 'Mg (Cl O4)2 (H2 O)6'
_chemical_formula_sum 'Cl2 H12 Mg O14'
_chemical_name_systematic 'Magnesium chlorate(VII) hexahydrate'
_symmetry_cell_setting orthorhombic
_symmetry_Int_Tables_number 31
_symmetry_space_group_name_H-M 'P m n 21 S'
_cell_angle_alpha 90
_cell_angle_beta 90
_cell_angle_gamma 90
_cell_formula_units_Z 2
_cell_length_a 7.76
_cell_length_b 13.46
_cell_length_c 5.26
_cell_volume 549.4
_cod_original_formula_sum 'H12 Cl2 Mg O14'
_cod_database_code 1010115

loop_
_symmetry_equiv_pos_as_xyz
x,y,z
1/2-x,y,z
-x,-y,1/2+z
1/2+x,-y,1/2+z

loop_
_atom_site_label
_atom_site_type_symbol
_atom_site_symmetry_multiplicity
_atom_site_Wyckoff_symbol
_atom_site_fract_x
_atom_site_fract_y
_atom_site_fract_z
_atom_site_occupancy
_atom_site_attached_hydrogens
_atom_site_calc_flag
Mg1 Mg2+ 2 a 0.25 0.25 0.75 1. 0 d
Cl1 Cl7+ 2 a 0.25 -0.083 0.5 1. 0 d
Cl2 Cl7+ 2 a 0.25 0.583 0. 1. 0 d
O1 O2- 2 a 0.25 -0.083 0.778 1. 0 d
O2 O2- 2 a 0.25 0.583 0.278 1. 0 d
O3 O2- 2 a 0.25 -0.189 0.408 1. 0 d
O4 O2- 2 a 0.25 0.689 -0.092 1. 0 d
O5 O2- 4 b 0.092 -0.031 0.408 1. 0 d
O6 O2- 4 b 0.092 0.531 -0.092 1. 0 d
O7 O2- 2 a 0.25 0.125 0. 1. 2 d
O8 O2- 2 a 0.25 0.375 0.5 1. 2 d
O9 O2- 4 b 0.063 0.188 0.5 1. 2 d
O10 O2- 4 b 0.063 0.313 0. 1. 2 d

loop_
_atom_type_symbol
_atom_type_oxidation_number
Mg2+ 2.000
Cl7+ 7.000
O2- -2.000
H1+ 1.000
